data_2011060
loop_
_publ_author_name
'Sun, Daofeng'
'Cao, Rong'
'Liang, Yucang'
'Hong, Maochun'
'Su, Weiping'
'Weng, Jiabao'

_publ_section_title
;
 \m-Terephthalato-bis[bis(1,10-phenanthroline)copper(I)] diperchlorate
;
_journal_issue 6
_journal_name_full 'Acta Crystallographica Section C'
_journal_page_first e240
_journal_page_last e241
_journal_paper_doi 10.1107/S0108270100006119
_journal_volume 56
_journal_year 2000
_chemical_formula_iupac '[Cu2 (C8 H4 O4) (C12 H8 N2)4] (Cl O4)2'
_chemical_formula_moiety 'C56 H36 Cu2 N8 O4 2+, 2Cl O4 1-'
_chemical_formula_sum 'C56 H36 Cl2 Cu2 N8 O12'
_chemical_formula_weight 1210.91
_chemical_name_systematic
;
Bis[copper(I)-di-1,10-phenanthroline)]terephthalate bisperchlorate
;
_space_group_IT_number 15
_symmetry_cell_setting monoclinic
_symmetry_space_group_name_Hall '-C 2yc'
_symmetry_space_group_name_H-M 'C 1 2/c 1'
_cell_angle_alpha 90.00
_cell_angle_beta 102.8230(10)
_cell_angle_gamma 90.00
_cell_formula_units_Z 4
_cell_length_a 21.0780(4)
_cell_length_b 15.0708(4)
_cell_length_c 15.9811(3)
_cell_measurement_reflns_used 6459
_cell_measurement_temperature 293(2)
_cell_measurement_theta_max 25.01
_cell_measurement_theta_min 1.68
_cell_volume 4949.98(19)
_computing_cell_refinement SMART
_computing_data_collection 'SMART (Siemens, 1994)'
_computing_data_reduction SMART
_computing_publication_material SHELXL97
_computing_structure_refinement 'SHELXL97 (Sheldrick, 1997)'
_computing_structure_solution 'SHELXS97 (Sheldrick, 1997)'
_diffrn_ambient_temperature 293(2)
_diffrn_measured_fraction_theta_full .992
_diffrn_measured_fraction_theta_max .992
_diffrn_measurement_device_type 'Siemens Smart CCD'
_diffrn_measurement_method \w
_diffrn_radiation_monochromator graphite
_diffrn_radiation_source 'fine-focus sealed tube'
_diffrn_radiation_type MoK\a
_diffrn_radiation_wavelength .71073
_diffrn_reflns_av_R_equivalents .022
_diffrn_reflns_av_sigmaI/netI .0346
_diffrn_reflns_limit_h_max 22
_diffrn_reflns_limit_h_min -25
_diffrn_reflns_limit_k_max 17
_diffrn_reflns_limit_k_min -11
_diffrn_reflns_limit_l_max 11
_diffrn_reflns_limit_l_min -19
_diffrn_reflns_number 9568
_diffrn_reflns_theta_full 25.01
_diffrn_reflns_theta_max 25.01
_diffrn_reflns_theta_min 1.68
_exptl_absorpt_coefficient_mu 1.045
_exptl_absorpt_correction_T_max .818
_exptl_absorpt_correction_T_min .745
_exptl_absorpt_correction_type empirical
_exptl_absorpt_process_details 'empirical from equivalent reflections (XEMP in SHELXTL; Siemens, 1994)'
_exptl_crystal_colour blue
_exptl_crystal_density_diffrn 1.625
_exptl_crystal_density_meas ?
_exptl_crystal_density_method 'not measured'
_exptl_crystal_description rectangle
_exptl_crystal_F_000 2464
_exptl_crystal_size_max .3
_exptl_crystal_size_mid .25
_exptl_crystal_size_min .2
_refine_diff_density_max .543
_refine_diff_density_min -.434
_refine_ls_extinction_method none
_refine_ls_goodness_of_fit_ref 1.042
_refine_ls_hydrogen_treatment mixed
_refine_ls_matrix_type full
_refine_ls_number_parameters 361
_refine_ls_number_reflns 4337
_refine_ls_number_restraints 0
_refine_ls_restrained_S_all 1.042
_refine_ls_R_factor_all .052
_refine_ls_R_factor_gt .039
_refine_ls_shift/su_max .001
_refine_ls_shift/su_mean .000
_refine_ls_structure_factor_coef Fsqd
_refine_ls_weighting_details 'calc w = 1/[\s^2^(Fo^2^)+(0.0517P)^2^+6.9792P] where P = (Fo^2^+2Fc^2^)/3'
_refine_ls_weighting_scheme calc
_refine_ls_wR_factor_ref .106
_reflns_number_gt 3590
_reflns_number_total 4337
_reflns_threshold_expression I>2\s(I)
_cod_data_source_file qb0213.cif
_cod_data_source_block I
_cod_depositor_comments
;
The following automatic conversions were performed:

'_chemical_melting_point' value 'not measured' was changed to '?' -
the value is undefined or not given.

Automatic conversion script
Id: cif_fix_values 1715 2011-07-08 13:25:40Z adriana 

The following automatic conversions were performed:

'_exptl_crystal_density_meas' value 'not measured' was changed to '?'
- the value is perceived as not measured.

Automatic conversion script
Id: cif_fix_values 3008 2015-01-20 13:52:24Z robertas 
;
_cod_original_sg_symbol_H-M 'C 2/c'
_cod_database_code 2011060

loop_
_symmetry_equiv_pos_as_xyz
'x, y, z'
'-x, y, -z+1/2'
'x+1/2, y+1/2, z'
'-x+1/2, y+1/2, -z+1/2'
'-x, -y, -z'
'x, -y, z-1/2'
'-x+1/2, -y+1/2, -z'
'x+1/2, -y+1/2, z-1/2'

loop_
_atom_site_label
_atom_site_fract_x
_atom_site_fract_y
_atom_site_fract_z
_atom_site_U_iso_or_equiv
_atom_site_adp_type
_atom_site_calc_flag
_atom_site_refinement_flags
_atom_site_occupancy
_atom_site_disorder_assembly
_atom_site_disorder_group
_atom_site_type_symbol
Cu .680262(16) .34580(2) .65914(2) .03530(13) Uani d . 1 . . Cu
N1 .62443(12) .47160(16) .64272(16) .0409(6) Uani d . 1 . . N
N2 .58937(11) .30010(16) .65442(15) .0378(5) Uani d . 1 . . N
N3 .76488(11) .39913(15) .64647(14) .0363(5) Uani d . 1 . . N
N4 .67278(11) .32028(15) .53091(14) .0327(5) Uani d . 1 . . N
O5 .70553(11) .34571(14) .78450(13) .0471(5) Uani d . 1 . . O
O6 .71800(13) .20095(17) .77030(14) .0649(7) Uani d . 1 . . O
C1 .64252(17) .5549(2) .6379(2) .0542(8) Uani d . 1 . . C
H1A .6865 .5670 .6437 .065 Uiso calc R 1 . . H
C2 .5989(2) .6254(2) .6246(3) .0688(11) Uani d . 1 . . C
H2A .6135 .6831 .6204 .083 Uiso calc R 1 . . H
C3 .5347(2) .6085(3) .6179(3) .0761(12) Uani d . 1 . . C
H3A .5050 .6550 .6100 .091 Uiso calc R 1 . . H
C4 .51305(17) .5207(2) .6230(3) .0609(9) Uani d . 1 . . C
C5 .44648(19) .4957(3) .6153(3) .0834(14) Uani d . 1 . . C
H5A .4148 .5397 .6076 .100 Uiso calc R 1 . . H
C6 .42847(18) .4103(3) .6190(3) .0781(12) Uani d . 1 . . C
H6A .3848 .3965 .6138 .094 Uiso calc R 1 . . H
C7 .47558(16) .3408(2) .6306(2) .0528(8) Uani d . 1 . . C
C8 .46011(17) .2507(3) .6320(2) .0618(9) Uani d . 1 . . C
H8A .4168 .2332 .6237 .074 Uiso calc R 1 . . H
C9 .50778(18) .1886(2) .6454(2) .0575(9) Uani d . 1 . . C
H9A .4974 .1286 .6466 .069 Uiso calc R 1 . . H
C10 .57212(16) .2152(2) .6572(2) .0480(8) Uani d . 1 . . C
H10A .6045 .1722 .6675 .058 Uiso calc R 1 . . H
C11 .56036(14) .4538(2) .63503(19) .0421(7) Uani d . 1 . . C
C12 .54158(14) .3629(2) .64021(18) .0397(7) Uani d . 1 . . C
C13 .81211(15) .4344(2) .7061(2) .0477(7) Uani d . 1 . . C
H13A .8089 .4321 .7631 .057 Uiso calc R 1 . . H
C14 .86648(16) .4750(2) .6861(2) .0578(9) Uani d . 1 . . C
H14A .8990 .4982 .7297 .069 Uiso calc R 1 . . H
C15 .87192(15) .4807(2) .6033(2) .0508(8) Uani d . 1 . . C
H15A .9077 .5085 .5898 .061 Uiso calc R 1 . . H
C16 .82309(14) .44438(18) .5384(2) .0396(7) Uani d . 1 . . C
C17 .82428(16) .4451(2) .4490(2) .0481(8) Uani d . 1 . . C
H17A .8585 .4728 .4314 .058 Uiso calc R 1 . . H
C18 .77685(16) .40634(19) .3902(2) .0449(7) Uani d . 1 . . C
H18A .7785 .4091 .3326 .054 Uiso calc R 1 . . H
C19 .72389(14) .36100(17) .41421(18) .0358(6) Uani d . 1 . . C
C20 .67540(15) .3138(2) .35692(18) .0422(7) Uani d . 1 . . C
H20A .6756 .3115 .2988 .051 Uiso calc R 1 . . H
C21 .62802(15) .2713(2) .38759(19) .0425(7) Uani d . 1 . . C
H21A .5960 .2393 .3504 .051 Uiso calc R 1 . . H
C22 .62776(14) .27613(19) .47474(18) .0382(6) Uani d . 1 . . C
H22A .5948 .2473 .4943 .046 Uiso calc R 1 . . H
C23 .77063(13) .40385(17) .56310(17) .0328(6) Uani d . 1 . . C
C24 .72068(13) .36150(17) .50109(17) .0319(6) Uani d . 1 . . C
C25 .71892(14) .2678(2) .81511(18) .0411(7) Uani d . 1 . . C
C26 .73523(12) .25939(18) .91110(16) .0330(6) Uani d . 1 . . C
C27 .75253(15) .33273(19) .96350(18) .0395(7) Uani d . 1 . . C
H27A .7541 .3886 .9393 .047 Uiso calc R 1 . . H
C28 .73255(15) .17707(19) .94855(18) .0403(7) Uani d . 1 . . C
H28A .7205 .1276 .9139 .048 Uiso calc R 1 . . H
Cl 1.04567(5) .37609(6) .60455(6) .0632(3) Uani d . 1 . . Cl
O1 1.0955(2) .3628(3) .5613(4) .159(2) Uani d . 1 . . O
O2 .9880(2) .3467(3) .5537(3) .1428(18) Uani d . 1 . . O
O3 1.04204(14) .46793(18) .62343(19) .0790(8) Uani d . 1 . . O
O4 1.0575(4) .3264(3) .6798(3) .182(3) Uani d . 1 . . O

loop_
_atom_site_aniso_label
_atom_site_aniso_U_11
_atom_site_aniso_U_22
_atom_site_aniso_U_33
_atom_site_aniso_U_12
_atom_site_aniso_U_13
_atom_site_aniso_U_23
Cu .0362(2) .0416(2) .0295(2) .00264(15) .01031(14) .00448(14)
N1 .0416(14) .0376(14) .0439(14) .0036(11) .0107(11) .0025(11)
N2 .0426(14) .0393(14) .0347(13) .0010(11) .0155(10) .0023(10)
N3 .0353(12) .0388(13) .0340(12) .0037(10) .0060(10) .0010(10)
N4 .0328(12) .0335(12) .0327(12) .0028(10) .0088(10) .0045(10)
O5 .0558(13) .0553(14) .0296(10) -.0005(10) .0082(9) .0069(10)
O6 .0955(19) .0639(16) .0333(12) .0197(14) .0099(12) -.0105(11)
C1 .0501(19) .0449(19) .067(2) -.0017(15) .0111(16) .0013(16)
C2 .068(3) .0396(19) .096(3) .0060(17) .012(2) .0037(19)
C3 .065(3) .049(2) .110(4) .0220(19) .010(2) .003(2)
C4 .049(2) .054(2) .078(3) .0137(16) .0119(18) .0001(18)
C5 .046(2) .071(3) .133(4) .021(2) .019(2) .006(3)
C6 .0370(19) .084(3) .115(4) .0066(19) .020(2) .003(3)
C7 .0401(17) .061(2) .059(2) -.0029(15) .0144(15) .0007(16)
C8 .047(2) .070(2) .070(2) -.0162(18) .0156(17) -.0031(19)
C9 .063(2) .051(2) .061(2) -.0156(18) .0196(18) -.0025(17)
C10 .0547(19) .0441(18) .0495(19) -.0013(15) .0212(15) .0009(14)
C11 .0397(16) .0447(17) .0425(16) .0091(13) .0102(13) .0042(13)
C12 .0368(15) .0480(18) .0356(15) .0018(13) .0111(12) .0004(13)
C13 .0461(17) .0527(19) .0402(17) .0009(15) .0007(14) -.0006(14)
C14 .0483(19) .057(2) .060(2) -.0099(16) -.0064(16) -.0031(17)
C15 .0400(17) .0457(19) .066(2) -.0077(14) .0099(15) .0000(16)
C16 .0416(16) .0289(14) .0511(18) .0015(12) .0164(13) .0024(13)
C17 .0566(19) .0367(16) .060(2) -.0052(14) .0335(17) -.0004(15)
C18 .063(2) .0372(16) .0434(17) .0023(14) .0300(15) .0005(14)
C19 .0480(16) .0261(14) .0367(15) .0070(12) .0170(13) .0023(11)
C20 .0588(19) .0386(16) .0303(15) .0106(14) .0120(13) .0007(13)
C21 .0438(16) .0406(17) .0408(16) .0056(13) .0042(13) -.0056(13)
C22 .0375(15) .0355(15) .0420(16) .0022(12) .0097(13) -.0005(12)
C23 .0370(14) .0278(14) .0352(15) .0059(11) .0111(11) .0018(11)
C24 .0356(14) .0276(14) .0340(14) .0065(11) .0108(11) .0027(11)
C25 .0401(16) .0528(19) .0315(15) .0059(13) .0104(12) .0016(14)
C26 .0327(14) .0398(16) .0271(13) .0004(11) .0078(11) -.0001(12)
C27 .0512(17) .0339(15) .0340(15) -.0037(13) .0105(13) .0050(12)
C28 .0506(17) .0369(16) .0333(15) -.0039(13) .0086(13) -.0059(12)
Cl .0626(6) .0543(5) .0737(6) -.0197(4) .0173(5) -.0134(4)
O1 .114(3) .108(3) .296(7) -.032(2) .132(4) -.058(3)
O2 .096(3) .173(4) .157(4) -.074(3) .023(3) -.075(3)
O3 .091(2) .0528(16) .088(2) -.0011(14) .0086(16) -.0060(14)
O4 .366(8) .067(2) .098(3) -.004(4) .017(4) .010(2)

loop_
_atom_type_symbol
_atom_type_description
_atom_type_scat_dispersion_real
_atom_type_scat_dispersion_imag
_atom_type_scat_source
C C .0033 .0016 'International Tables Vol C Tables 4.2.6.8 and 6.1.1.4'
H H .0000 .0000 'International Tables Vol C Tables 4.2.6.8 and 6.1.1.4'
N N .0061 .0033 'International Tables Vol C Tables 4.2.6.8 and 6.1.1.4'
O O .0106 .0060 'International Tables Vol C Tables 4.2.6.8 and 6.1.1.4'
Cl Cl .1484 .1585 'International Tables Vol C Tables 4.2.6.8 and 6.1.1.4'
Cu Cu .3201 1.2651 'International Tables Vol C Tables 4.2.6.8 and 6.1.1.4'

loop_
_geom_angle_atom_site_label_1
_geom_angle_atom_site_label_2
_geom_angle_atom_site_label_3
_geom_angle_site_symmetry_1
_geom_angle
O5 Cu N3 . 93.30(9)
O5 Cu N2 . 94.49(9)
N3 Cu N2 . 171.39(9)
O5 Cu N4 . 164.59(9)
N3 Cu N4 . 81.24(9)
N2 Cu N4 . 92.10(9)
O5 Cu N1 . 97.97(9)
N3 Cu N1 . 96.08(9)
N2 Cu N1 . 79.23(9)
N4 Cu N1 . 96.93(9)
C1 N1 C11 . 118.6(3)
C1 N1 Cu . 131.9(2)
C11 N1 Cu . 109.46(19)
C10 N2 C12 . 118.3(3)
C10 N2 Cu . 126.1(2)
C12 N2 Cu . 115.39(19)
C13 N3 C23 . 117.7(3)
C13 N3 Cu . 129.1(2)
C23 N3 Cu . 113.10(18)
C22 N4 C24 . 117.8(2)
C22 N4 Cu . 130.64(19)
C24 N4 Cu . 111.43(18)
C25 O5 Cu . 112.28(19)
N1 C1 C2 . 123.1(3)
C3 C2 C1 . 118.9(4)
C2 C3 C4 . 120.1(3)
C11 C4 C3 . 117.1(3)
C11 C4 C5 . 118.4(3)
C3 C4 C5 . 124.5(3)
C6 C5 C4 . 121.9(4)
C5 C6 C7 . 120.8(4)
C8 C7 C12 . 117.2(3)
C8 C7 C6 . 123.9(3)
C12 C7 C6 . 118.9(3)
C9 C8 C7 . 120.4(3)
C8 C9 C10 . 119.3(3)
N2 C10 C9 . 122.6(3)
N1 C11 C4 . 122.2(3)
N1 C11 C12 . 117.8(3)
C4 C11 C12 . 119.9(3)
N2 C12 C7 . 122.1(3)
N2 C12 C11 . 118.0(3)
C7 C12 C11 . 119.9(3)
N3 C13 C14 . 122.3(3)
C15 C14 C13 . 120.1(3)
C14 C15 C16 . 119.4(3)
C23 C16 C15 . 117.4(3)
C23 C16 C17 . 118.4(3)
C15 C16 C17 . 124.2(3)
C18 C17 C16 . 121.3(3)
C17 C18 C19 . 121.5(3)
C24 C19 C20 . 117.3(3)
C24 C19 C18 . 118.3(3)
C20 C19 C18 . 124.4(3)
C21 C20 C19 . 119.2(3)
C20 C21 C22 . 119.9(3)
N4 C22 C21 . 122.6(3)
N3 C23 C16 . 123.1(3)
N3 C23 C24 . 116.3(2)
C16 C23 C24 . 120.6(3)
N4 C24 C19 . 123.1(3)
N4 C24 C23 . 116.9(2)
C19 C24 C23 . 119.9(2)
O6 C25 O5 . 123.6(3)
O6 C25 C26 . 119.7(3)
O5 C25 C26 . 116.7(3)
C28 C26 C27 . 119.0(2)
C28 C26 C25 . 119.7(2)
C27 C26 C25 . 121.4(3)
C28 C27 C26 7_657 120.0(3)
C27 C28 C26 7_657 121.0(3)
O2 Cl O4 . 107.7(4)
O2 Cl O1 . 108.9(3)
O4 Cl O1 . 109.9(4)
O2 Cl O3 . 110.9(3)
O4 Cl O3 . 110.3(2)
O1 Cl O3 . 109.1(2)

loop_
_geom_bond_atom_site_label_1
_geom_bond_atom_site_label_2
_geom_bond_site_symmetry_2
_geom_bond_distance
_geom_bond_publ_flag
Cu O5 . 1.955(2) ?
Cu O6 . 2.815(2) ?
Cu N3 . 2.007(2) ?
Cu N2 . 2.022(2) ?
Cu N4 . 2.056(2) ?
Cu N1 . 2.216(2) ?
N1 C1 . 1.319(4) ?
N1 C11 . 1.356(4) ?
N2 C10 . 1.334(4) ?
N2 C12 . 1.364(4) ?
N3 C13 . 1.327(4) ?
N3 C23 . 1.366(3) ?
N4 C22 . 1.331(4) ?
N4 C24 . 1.359(3) ?
O5 C25 . 1.280(4) ?
O6 C25 . 1.233(4) ?
C1 C2 . 1.390(5) ?
C2 C3 . 1.358(6) ?
C3 C4 . 1.408(5) ?
C4 C11 . 1.402(4) ?
C4 C5 . 1.432(5) ?
C5 C6 . 1.346(6) ?
C6 C7 . 1.427(5) ?
C7 C8 . 1.399(5) ?
C7 C12 . 1.405(4) ?
C8 C9 . 1.355(5) ?
C9 C10 . 1.386(5) ?
C11 C12 . 1.433(4) ?
C13 C14 . 1.397(5) ?
C14 C15 . 1.356(5) ?
C15 C16 . 1.401(4) ?
C16 C23 . 1.395(4) ?
C16 C17 . 1.434(4) ?
C17 C18 . 1.344(5) ?
C18 C19 . 1.432(4) ?
C19 C24 . 1.405(4) ?
C19 C20 . 1.405(4) ?
C20 C21 . 1.366(4) ?
C21 C22 . 1.396(4) ?
C23 C24 . 1.427(4) ?
C25 C26 . 1.501(4) ?
C26 C28 . 1.384(4) ?
C26 C27 . 1.386(4) ?
C27 C28 7_657 1.378(4) ?
C28 C27 7_657 1.378(4) ?
Cl O2 . 1.376(4) ?
Cl O4 . 1.391(4) ?
Cl O1 . 1.394(4) ?
Cl O3 . 1.422(3) ?
